data_7062451
loop_
_publ_author_name
'Ermakova, Ekaterina A.'
'Golubeva, Yuliya A.'
'Smirnova, Ksenia S.'
'Klyushova, Lyubov S.'
'Berezin, Alexey S.'
'Fetisov, Leonid N.'
'Svyatogorova, Alexandra E.'
'Andros, Natalia O.'
'Zubenko, Alexander A.'
'Lider, Elizaveta V.'

_publ_section_title
;
 Cytotoxic mixed-ligand copper(ii) complexes with 1H-tetrazole-5-acetic
 acid and oligopyridine derivatives
;
_journal_issue 19
_journal_name_full 'New Journal of Chemistry'
_journal_page_first 9472
_journal_page_last 9482
_journal_paper_doi 10.1039/D3NJ00568B
_journal_volume 47
_journal_year 2023
_chemical_formula_moiety 'C18 H18 Cu N10 O4'
_chemical_formula_sum 'C18 H18 Cu N10 O4'
_chemical_formula_weight 501.96
_space_group_crystal_system monoclinic
_space_group_IT_number 14
_space_group_name_Hall '-P 2ybc'
_space_group_name_H-M_alt 'P 1 21/c 1'
_atom_sites_solution_hydrogens geom
_atom_sites_solution_primary dual
_audit_creation_date 2022-10-05
_audit_creation_method
;
Olex2 1.3
(compiled 2020.11.12 svn.r5f609507 for OlexSys, GUI svn.r6408)
;
_audit_update_record
;
2023-01-17 deposited with the CCDC.	2023-04-20 downloaded from the CCDC.
;
_cell_angle_alpha 90
_cell_angle_beta 110.5490(10)
_cell_angle_gamma 90
_cell_formula_units_Z 4
_cell_length_a 11.5059(5)
_cell_length_b 21.8114(9)
_cell_length_c 8.6454(4)
_cell_measurement_reflns_used 4293
_cell_measurement_temperature 150.0
_cell_measurement_theta_max 25.37
_cell_measurement_theta_min 2.66
_cell_volume 2031.60(15)
_computing_molecular_graphics 'Olex2 1.3 (Dolomanov et al., 2009)'
_computing_publication_material 'Olex2 1.3 (Dolomanov et al., 2009)'
_computing_structure_refinement 'SHELXL 2014/7 (Sheldrick, 2015)'
_computing_structure_solution 'SHELXT 2014/5 (Sheldrick, 2014)'
_diffrn_ambient_temperature 150.0
_diffrn_measured_fraction_theta_full 0.999
_diffrn_measured_fraction_theta_max 0.999
_diffrn_measurement_device_type 'Bruker APEX-II CCD'
_diffrn_measurement_method '\f and \w scans'
_diffrn_radiation_type MoK\a
_diffrn_radiation_wavelength 0.71073
_diffrn_reflns_av_R_equivalents 0.0960
_diffrn_reflns_av_unetI/netI 0.0761
_diffrn_reflns_Laue_measured_fraction_full 0.999
_diffrn_reflns_Laue_measured_fraction_max 0.999
_diffrn_reflns_limit_h_max 14
_diffrn_reflns_limit_h_min -14
_diffrn_reflns_limit_k_max 26
_diffrn_reflns_limit_k_min -26
_diffrn_reflns_limit_l_max 10
_diffrn_reflns_limit_l_min -10
_diffrn_reflns_number 20793
_diffrn_reflns_point_group_measured_fraction_full 0.999
_diffrn_reflns_point_group_measured_fraction_max 0.999
_diffrn_reflns_theta_full 25.242
_diffrn_reflns_theta_max 25.686
_diffrn_reflns_theta_min 1.890
_diffrn_source_current 1.4
_diffrn_source_power 0.07
_diffrn_source_voltage 50.0
_diffrn_standards_number 0
_exptl_absorpt_coefficient_mu 1.127
_exptl_absorpt_correction_T_max 0.7453
_exptl_absorpt_correction_T_min 0.6541
_exptl_absorpt_correction_type multi-scan
_exptl_absorpt_process_details
;
SADABS-2016/2 (Bruker,2016/2) was used for absorption correction.
wR2(int) was 0.1101 before and 0.0667 after correction.
The Ratio of minimum to maximum transmission is 0.8776.
The \l/2 correction factor is Not present.
;
_exptl_crystal_colour 'light blue'
_exptl_crystal_colour_modifier light
_exptl_crystal_colour_primary blue
_exptl_crystal_density_diffrn 1.641
_exptl_crystal_description block
_exptl_crystal_F_000 1028
_exptl_crystal_size_max 0.1
_exptl_crystal_size_mid 0.05
_exptl_crystal_size_min 0.03
_refine_diff_density_max 1.169
_refine_diff_density_min -0.480
_refine_diff_density_rms 0.094
_refine_ls_extinction_method none
_refine_ls_goodness_of_fit_ref 1.040
_refine_ls_hydrogen_treatment constr
_refine_ls_matrix_type full
_refine_ls_number_parameters 300
_refine_ls_number_reflns 3856
_refine_ls_number_restraints 0
_refine_ls_restrained_S_all 1.040
_refine_ls_R_factor_all 0.0978
_refine_ls_R_factor_gt 0.0604
_refine_ls_shift/su_max 0.001
_refine_ls_shift/su_mean 0.000
_refine_ls_structure_factor_coef Fsqd
_refine_ls_weighting_details 'w=1/[\s^2^(Fo^2^)+(0.0579P)^2^+3.1198P] where P=(Fo^2^+2Fc^2^)/3'
_refine_ls_weighting_scheme calc
_refine_ls_wR_factor_gt 0.1285
_refine_ls_wR_factor_ref 0.1435
_reflns_Friedel_coverage 0.000
_reflns_number_gt 2641
_reflns_number_total 3856
_reflns_threshold_expression 'I > 2\s(I)'
_cod_data_source_file d3nj00568b2.cif
_cod_data_source_block tza29_2
_cod_depositor_comments 'Adding full bibliography for 7062447--7062454.cif.'
_cod_database_code 7062451
_shelx_shelxl_version_number 2014/7
_shelx_space_group_comment
;
The symmetry employed for this shelxl refinement is uniquely defined
by the following loop, which should always be used as a source of
symmetry information in preference to the above space-group names.
They are only intended as comments.
;
_shelx_estimated_absorpt_t_max 0.967
_shelx_estimated_absorpt_t_min 0.896
_olex2_refinement_description
;
1. Fixed Uiso
 At 1.2 times of:
  All C(H) groups, All C(H,H) groups, All N(H) groups
 At 1.5 times of:
  All C(H,H,H) groups
2.a Secondary CH2 refined with riding coordinates:
 C17(H17A,H17B), C14(H14A,H14B)
2.b Aromatic/amide H refined with riding coordinates:
 N10(H10), C5(H5), N6(H6), C2(H2), C1(H1), C8(H8), C12(H12), C11(H11)
2.c Idealised Me refined as rotating group:
 C4(H4A,H4B,H4C), C10(H10A,H10B,H10C)
;
_olex2_submission_special_instructions 'No special instructions were received'

loop_
_space_group_symop_operation_xyz
'x, y, z'
'-x, y+1/2, -z+1/2'
'-x, -y, -z'
'x, -y-1/2, z-1/2'

loop_
_atom_site_label
_atom_site_type_symbol
_atom_site_fract_x
_atom_site_fract_y
_atom_site_fract_z
_atom_site_U_iso_or_equiv
_atom_site_adp_type
_atom_site_occupancy
_atom_site_site_symmetry_order
_atom_site_calc_flag
_atom_site_refinement_flags_posn
_atom_site_refinement_flags_adp
_atom_site_refinement_flags_occupancy
_atom_site_disorder_assembly
_atom_site_disorder_group
Cu1 Cu 0.34650(5) 0.43152(3) 0.86002(8) 0.02554(19) Uani 1 1 d . . . . .
O2 O 0.3824(3) 0.29394(16) 1.2000(4) 0.0343(9) Uani 1 1 d . . . . .
O1 O 0.3389(3) 0.37444(16) 1.0366(5) 0.0411(10) Uani 1 1 d . . . . .
N1 N 0.1709(3) 0.45571(17) 0.8190(5) 0.0227(9) Uani 1 1 d . . . . .
N10 N 0.2829(4) 0.31900(17) 0.4223(5) 0.0283(10) Uani 1 1 d . . . . .
H10 H 0.3029 0.3074 0.3374 0.034 Uiso 1 1 calc R U . . .
O4 O -0.1269(3) 0.29680(19) 0.2208(6) 0.0529(11) Uani 1 1 d . . . . .
N2 N 0.3380(3) 0.50679(17) 0.7215(5) 0.0266(9) Uani 1 1 d . . . . .
O3 O 0.0100(3) 0.33226(18) 0.1148(5) 0.0468(10) Uani 1 1 d . . . . .
N9 N 0.3507(4) 0.35548(18) 0.5449(5) 0.0303(10) Uani 1 1 d . . . . .
N3 N 0.5233(4) 0.41401(19) 0.9194(5) 0.0307(10) Uani 1 1 d . . . . .
N8 N 0.2884(4) 0.36204(18) 0.6441(5) 0.0283(9) Uani 1 1 d . . . . .
N7 N 0.1805(4) 0.32992(18) 0.5876(5) 0.0283(10) Uani 1 1 d . . . . .
N5 N 0.7201(4) 0.4118(2) 0.9649(6) 0.0423(12) Uani 1 1 d . . . . .
C5 C 0.0152(4) 0.5303(2) 0.6959(6) 0.0250(11) Uani 1 1 d . . . . .
H5 H -0.0096 0.5663 0.6308 0.030 Uiso 1 1 calc R U . . .
C7 C 0.2271(4) 0.5360(2) 0.6717(6) 0.0261(11) Uani 1 1 d . . . . .
C6 C 0.1329(4) 0.5072(2) 0.7287(6) 0.0245(11) Uani 1 1 d . . . . .
N6 N 0.6917(4) 0.3600(2) 1.0164(6) 0.0457(12) Uani 1 1 d . . . . .
H6 H 0.7441 0.3302 1.0619 0.055 Uiso 1 1 calc R U . . .
C2 C -0.0278(4) 0.4477(2) 0.8456(6) 0.0254(11) Uani 1 1 d . . . . .
H2 H -0.0817 0.4257 0.8874 0.030 Uiso 1 1 calc R U . . .
C1 C 0.0906(4) 0.4263(2) 0.8731(6) 0.0264(11) Uani 1 1 d . . . . .
H1 H 0.1161 0.3892 0.9330 0.032 Uiso 1 1 calc R U . . .
C3 C -0.0682(4) 0.5013(2) 0.7573(6) 0.0267(11) Uani 1 1 d . . . . .
C16 C 0.1795(4) 0.30307(19) 0.4501(6) 0.0232(11) Uani 1 1 d . . . . .
C17 C 0.0791(4) 0.2633(2) 0.3422(6) 0.0287(11) Uani 1 1 d . . . . .
H17A H 0.0386 0.2413 0.4098 0.034 Uiso 1 1 calc R U . . .
H17B H 0.1149 0.2323 0.2879 0.034 Uiso 1 1 calc R U . . .
C13 C 0.5718(5) 0.3594(3) 0.9893(7) 0.0386(13) Uani 1 1 d . . . . .
N4 N 0.6154(4) 0.4462(2) 0.9086(6) 0.0452(13) Uani 1 1 d . . . . .
C8 C 0.2050(5) 0.5875(2) 0.5727(7) 0.0348(13) Uani 1 1 d . . . . .
H8 H 0.1259 0.6067 0.5395 0.042 Uiso 1 1 calc R U . . .
C12 C 0.4270(5) 0.5298(2) 0.6709(7) 0.0358(13) Uani 1 1 d . . . . .
H12 H 0.5054 0.5099 0.7052 0.043 Uiso 1 1 calc R U . . .
C9 C 0.2974(5) 0.6117(2) 0.5211(7) 0.0373(13) Uani 1 1 d . . . . .
C4 C -0.1939(5) 0.5279(2) 0.7274(7) 0.0343(12) Uani 1 1 d . . . . .
H4A H -0.1852 0.5690 0.7760 0.051 Uiso 1 1 calc R U . . .
H4B H -0.2395 0.5016 0.7783 0.051 Uiso 1 1 calc R U . . .
H4C H -0.2395 0.5305 0.6082 0.051 Uiso 1 1 calc R U . . .
C15 C 0.3990(5) 0.3276(3) 1.0928(7) 0.0384(14) Uani 1 1 d . . . . .
C11 C 0.4098(5) 0.5809(2) 0.5712(7) 0.0388(14) Uani 1 1 d . . . . .
H11 H 0.4751 0.5950 0.5370 0.047 Uiso 1 1 calc R U . . .
C14 C 0.4992(5) 0.3095(2) 1.0303(7) 0.0351(13) Uani 1 1 d . . . . .
H14A H 0.5581 0.2828 1.1144 0.042 Uiso 1 1 calc R U . . .
H14B H 0.4614 0.2843 0.9298 0.042 Uiso 1 1 calc R U . . .
C18 C -0.0154(5) 0.3011(2) 0.2132(7) 0.0343(13) Uani 1 1 d . . . . .
C10 C 0.2737(6) 0.6678(3) 0.4116(8) 0.0606(19) Uani 1 1 d . . . . .
H10A H 0.1968 0.6622 0.3169 0.091 Uiso 1 1 calc R U . . .
H10B H 0.3431 0.6737 0.3723 0.091 Uiso 1 1 calc R U . . .
H10C H 0.2659 0.7039 0.4748 0.091 Uiso 1 1 calc R U . . .

loop_
_atom_site_aniso_label
_atom_site_aniso_U_11
_atom_site_aniso_U_22
_atom_site_aniso_U_33
_atom_site_aniso_U_23
_atom_site_aniso_U_13
_atom_site_aniso_U_12
Cu1 0.0223(3) 0.0253(3) 0.0271(4) 0.0049(3) 0.0063(2) -0.0025(3)
O2 0.038(2) 0.0330(19) 0.035(2) 0.0077(17) 0.0170(18) 0.0013(16)
O1 0.034(2) 0.040(2) 0.040(2) 0.0081(18) 0.0014(18) 0.0027(17)
N1 0.027(2) 0.0197(19) 0.023(2) -0.0001(16) 0.0092(18) -0.0031(16)
N10 0.028(2) 0.028(2) 0.030(3) -0.0031(18) 0.011(2) 0.0034(18)
O4 0.030(2) 0.058(3) 0.074(3) -0.005(2) 0.023(2) -0.0024(19)
N2 0.025(2) 0.026(2) 0.027(2) -0.0016(18) 0.0067(19) -0.0069(17)
O3 0.039(2) 0.048(2) 0.049(3) 0.017(2) 0.011(2) 0.0065(19)
N9 0.025(2) 0.028(2) 0.036(3) -0.0046(19) 0.008(2) -0.0016(18)
N3 0.022(2) 0.035(2) 0.030(3) -0.0042(19) 0.0040(19) 0.0013(18)
N8 0.027(2) 0.026(2) 0.030(3) 0.0006(18) 0.0080(19) -0.0014(18)
N7 0.029(2) 0.027(2) 0.030(3) -0.0045(19) 0.0116(19) -0.0054(18)
N5 0.022(2) 0.062(3) 0.041(3) 0.005(2) 0.009(2) -0.012(2)
C5 0.031(3) 0.019(2) 0.025(3) 0.004(2) 0.010(2) 0.007(2)
C7 0.031(3) 0.024(2) 0.025(3) -0.006(2) 0.012(2) -0.007(2)
C6 0.031(3) 0.021(2) 0.022(3) -0.003(2) 0.009(2) -0.002(2)
N6 0.040(3) 0.047(3) 0.052(3) -0.003(2) 0.018(2) 0.004(2)
C2 0.025(3) 0.028(3) 0.022(3) 0.002(2) 0.007(2) -0.001(2)
C1 0.027(3) 0.025(2) 0.029(3) 0.002(2) 0.012(2) 0.000(2)
C3 0.030(3) 0.030(3) 0.019(3) -0.003(2) 0.007(2) 0.003(2)
C16 0.026(3) 0.015(2) 0.029(3) 0.006(2) 0.010(2) 0.0040(19)
C17 0.030(3) 0.024(2) 0.032(3) -0.003(2) 0.012(2) -0.005(2)
C13 0.023(3) 0.062(4) 0.028(3) -0.005(3) 0.006(2) 0.003(3)
N4 0.034(3) 0.054(3) 0.048(3) 0.007(2) 0.015(2) -0.003(2)
C8 0.047(3) 0.026(3) 0.033(3) -0.003(2) 0.015(3) -0.002(2)
C12 0.031(3) 0.040(3) 0.037(3) 0.007(3) 0.012(3) -0.009(2)
C9 0.051(4) 0.027(3) 0.033(3) 0.003(2) 0.014(3) -0.014(2)
C4 0.036(3) 0.033(3) 0.032(3) 0.002(2) 0.010(2) 0.008(2)
C15 0.034(3) 0.038(3) 0.036(4) -0.012(3) 0.005(3) -0.011(3)
C11 0.042(3) 0.037(3) 0.041(4) 0.006(3) 0.019(3) -0.013(2)
C14 0.036(3) 0.030(3) 0.037(3) 0.001(2) 0.010(3) -0.007(2)
C18 0.031(3) 0.024(3) 0.045(4) -0.010(2) 0.009(3) -0.005(2)
C10 0.078(5) 0.036(3) 0.066(5) 0.025(3) 0.023(4) -0.011(3)

loop_
_atom_type_symbol
_atom_type_description
_atom_type_scat_dispersion_real
_atom_type_scat_dispersion_imag
_atom_type_scat_source
C C 0.0033 0.0016 'International Tables Vol C Tables 4.2.6.8 and 6.1.1.4'
H H 0.0000 0.0000 'International Tables Vol C Tables 4.2.6.8 and 6.1.1.4'
Cu Cu 0.3201 1.2651 'International Tables Vol C Tables 4.2.6.8 and 6.1.1.4'
N N 0.0061 0.0033 'International Tables Vol C Tables 4.2.6.8 and 6.1.1.4'
O O 0.0106 0.0060 'International Tables Vol C Tables 4.2.6.8 and 6.1.1.4'

loop_
_geom_angle_atom_site_label_1
_geom_angle_atom_site_label_2
_geom_angle_atom_site_label_3
_geom_angle
_geom_angle_site_symmetry_1
_geom_angle_site_symmetry_3
_geom_angle_publ_flag
O1 Cu1 N1 89.28(15) . . ?
O1 Cu1 N2 163.22(16) . . ?
O1 Cu1 N8 97.51(15) . . ?
N1 Cu1 N2 81.04(15) . . ?
N1 Cu1 N8 92.39(15) . . ?
N2 Cu1 N8 96.56(15) . . ?
N3 Cu1 O1 89.90(17) . . ?
N3 Cu1 N1 173.98(17) . . ?
N3 Cu1 N2 98.29(17) . . ?
N3 Cu1 N8 93.63(15) . . ?
C15 O1 Cu1 130.5(4) . . ?
C6 N1 Cu1 115.2(3) . . ?
C1 N1 Cu1 126.3(3) . . ?
C1 N1 C6 118.6(4) . . ?
N9 N10 H10 125.7 . . ?
N9 N10 C16 108.7(4) . . ?
C16 N10 H10 125.7 . . ?
C7 N2 Cu1 114.6(3) . . ?
C12 N2 Cu1 127.9(3) . . ?
C12 N2 C7 117.5(4) . . ?
N8 N9 N10 106.5(4) . . ?
C13 N3 Cu1 120.9(3) . . ?
N4 N3 Cu1 132.4(4) . . ?
N4 N3 C13 106.7(4) . . ?
N9 N8 Cu1 122.2(3) . . ?
N9 N8 N7 110.6(4) . . ?
N7 N8 Cu1 126.6(3) . . ?
C16 N7 N8 105.7(4) . . ?
N6 N5 N4 107.8(4) . . ?
C6 C5 H5 119.6 . . ?
C6 C5 C3 120.8(4) . . ?
C3 C5 H5 119.6 . . ?
N2 C7 C6 114.4(4) . . ?
N2 C7 C8 121.9(4) . . ?
C8 C7 C6 123.7(5) . . ?
N1 C6 C5 121.2(4) . . ?
N1 C6 C7 114.8(4) . . ?
C5 C6 C7 124.0(4) . . ?
N5 N6 H6 125.6 . . ?
N5 N6 C13 108.8(5) . . ?
C13 N6 H6 125.6 . . ?
C1 C2 H2 120.0 . . ?
C1 C2 C3 120.1(4) . . ?
C3 C2 H2 120.0 . . ?
N1 C1 C2 122.6(4) . . ?
N1 C1 H1 118.7 . . ?
C2 C1 H1 118.7 . . ?
C5 C3 C4 120.7(4) . . ?
C2 C3 C5 116.6(4) . . ?
C2 C3 C4 122.7(4) . . ?
N10 C16 C17 125.6(4) . . ?
N7 C16 N10 108.6(4) . . ?
N7 C16 C17 125.8(4) . . ?
C16 C17 H17A 109.6 . . ?
C16 C17 H17B 109.6 . . ?
C16 C17 C18 110.3(4) . . ?
H17A C17 H17B 108.1 . . ?
C18 C17 H17A 109.6 . . ?
C18 C17 H17B 109.6 . . ?
N3 C13 C14 124.6(5) . . ?
N6 C13 N3 108.0(5) . . ?
N6 C13 C14 127.3(5) . . ?
N3 N4 N5 108.6(4) . . ?
C7 C8 H8 119.6 . . ?
C7 C8 C9 120.7(5) . . ?
C9 C8 H8 119.6 . . ?
N2 C12 H12 118.4 . . ?
N2 C12 C11 123.1(5) . . ?
C11 C12 H12 118.4 . . ?
C8 C9 C10 121.1(5) . . ?
C11 C9 C8 116.8(5) . . ?
C11 C9 C10 122.1(5) . . ?
C3 C4 H4A 109.5 . . ?
C3 C4 H4B 109.5 . . ?
C3 C4 H4C 109.5 . . ?
H4A C4 H4B 109.5 . . ?
H4A C4 H4C 109.5 . . ?
H4B C4 H4C 109.5 . . ?
O2 C15 C14 117.0(5) . . ?
O1 C15 O2 124.7(5) . . ?
O1 C15 C14 118.3(5) . . ?
C12 C11 C9 120.0(5) . . ?
C12 C11 H11 120.0 . . ?
C9 C11 H11 120.0 . . ?
C13 C14 C15 117.6(5) . . ?
C13 C14 H14A 107.9 . . ?
C13 C14 H14B 107.9 . . ?
C15 C14 H14A 107.9 . . ?
C15 C14 H14B 107.9 . . ?
H14A C14 H14B 107.2 . . ?
O4 C18 C17 113.0(5) . . ?
O3 C18 O4 124.1(5) . . ?
O3 C18 C17 123.0(5) . . ?
C9 C10 H10A 109.5 . . ?
C9 C10 H10B 109.5 . . ?
C9 C10 H10C 109.5 . . ?
H10A C10 H10B 109.5 . . ?
H10A C10 H10C 109.5 . . ?
H10B C10 H10C 109.5 . . ?

loop_
_geom_bond_atom_site_label_1
_geom_bond_atom_site_label_2
_geom_bond_distance
_geom_bond_site_symmetry_2
_geom_bond_publ_flag
Cu1 O1 1.995(4) . ?
Cu1 N1 1.996(4) . ?
Cu1 N2 2.014(4) . ?
Cu1 N3 1.953(4) . ?
Cu1 N8 2.314(4) . ?
O2 C15 1.248(6) . ?
O1 C15 1.235(6) . ?
N1 C6 1.350(6) . ?
N1 C1 1.337(6) . ?
N10 H10 0.8800 . ?
N10 N9 1.336(5) . ?
N10 C16 1.340(6) . ?
O4 C18 1.311(6) . ?
N2 C7 1.355(6) . ?
N2 C12 1.344(6) . ?
O3 C18 1.202(6) . ?
N9 N8 1.304(5) . ?
N3 C13 1.364(7) . ?
N3 N4 1.302(6) . ?
N8 N7 1.358(5) . ?
N7 C16 1.321(6) . ?
N5 N6 1.298(6) . ?
N5 N4 1.356(6) . ?
C5 H5 0.9500 . ?
C5 C6 1.377(6) . ?
C5 C3 1.400(6) . ?
C7 C6 1.479(6) . ?
C7 C8 1.381(7) . ?
N6 H6 0.8800 . ?
N6 C13 1.316(7) . ?
C2 H2 0.9500 . ?
C2 C1 1.380(6) . ?
C2 C3 1.384(6) . ?
C1 H1 0.9500 . ?
C3 C4 1.494(7) . ?
C16 C17 1.484(6) . ?
C17 H17A 0.9900 . ?
C17 H17B 0.9900 . ?
C17 C18 1.502(7) . ?
C13 C14 1.488(7) . ?
C8 H8 0.9500 . ?
C8 C9 1.393(7) . ?
C12 H12 0.9500 . ?
C12 C11 1.381(7) . ?
C9 C11 1.384(8) . ?
C9 C10 1.513(7) . ?
C4 H4A 0.9800 . ?
C4 H4B 0.9800 . ?
C4 H4C 0.9800 . ?
C15 C14 1.488(8) . ?
C11 H11 0.9500 . ?
C14 H14A 0.9900 . ?
C14 H14B 0.9900 . ?
C10 H10A 0.9800 . ?
C10 H10B 0.9800 . ?
C10 H10C 0.9800 . ?

loop_
_geom_torsion_atom_site_label_1
_geom_torsion_atom_site_label_2
_geom_torsion_atom_site_label_3
_geom_torsion_atom_site_label_4
_geom_torsion
_geom_torsion_site_symmetry_1
_geom_torsion_site_symmetry_2
_geom_torsion_site_symmetry_3
_geom_torsion_site_symmetry_4
_geom_torsion_publ_flag
Cu1 O1 C15 O2 -177.0(4) . . . . ?
Cu1 O1 C15 C14 3.4(7) . . . . ?
Cu1 N1 C6 C5 -177.8(4) . . . . ?
Cu1 N1 C6 C7 1.6(5) . . . . ?
Cu1 N1 C1 C2 176.9(4) . . . . ?
Cu1 N2 C7 C6 0.2(5) . . . . ?
Cu1 N2 C7 C8 -178.5(4) . . . . ?
Cu1 N2 C12 C11 177.9(4) . . . . ?
Cu1 N3 C13 N6 -179.9(3) . . . . ?
Cu1 N3 C13 C14 -1.4(7) . . . . ?
Cu1 N3 N4 N5 -178.9(4) . . . . ?
Cu1 N8 N7 C16 171.3(3) . . . . ?
O2 C15 C14 C13 -144.3(5) . . . . ?
O1 C15 C14 C13 35.4(7) . . . . ?
N10 N9 N8 Cu1 -171.2(3) . . . . ?
N10 N9 N8 N7 0.3(5) . . . . ?
N10 C16 C17 C18 -88.5(6) . . . . ?
N2 C7 C6 N1 -1.2(6) . . . . ?
N2 C7 C6 C5 178.2(4) . . . . ?
N2 C7 C8 C9 -0.4(7) . . . . ?
N2 C12 C11 C9 1.1(8) . . . . ?
N9 N10 C16 N7 1.0(5) . . . . ?
N9 N10 C16 C17 179.5(4) . . . . ?
N9 N8 N7 C16 0.3(5) . . . . ?
N3 C13 C14 C15 -37.0(8) . . . . ?
N8 N7 C16 N10 -0.8(5) . . . . ?
N8 N7 C16 C17 -179.3(4) . . . . ?
N7 C16 C17 C18 89.8(6) . . . . ?
N5 N6 C13 N3 -0.9(6) . . . . ?
N5 N6 C13 C14 -179.3(5) . . . . ?
C7 N2 C12 C11 -0.3(8) . . . . ?
C7 C8 C9 C11 1.2(8) . . . . ?
C7 C8 C9 C10 179.5(5) . . . . ?
C6 N1 C1 C2 -2.4(7) . . . . ?
C6 C5 C3 C2 -2.5(7) . . . . ?
C6 C5 C3 C4 177.5(5) . . . . ?
C6 C7 C8 C9 -178.9(5) . . . . ?
N6 N5 N4 N3 -2.9(6) . . . . ?
N6 C13 C14 C15 141.2(6) . . . . ?
C1 N1 C6 C5 1.6(7) . . . . ?
C1 N1 C6 C7 -179.0(4) . . . . ?
C1 C2 C3 C5 1.7(7) . . . . ?
C1 C2 C3 C4 -178.2(5) . . . . ?
C3 C5 C6 N1 0.9(7) . . . . ?
C3 C5 C6 C7 -178.5(4) . . . . ?
C3 C2 C1 N1 0.7(7) . . . . ?
C16 N10 N9 N8 -0.8(5) . . . . ?
C16 C17 C18 O4 -120.2(5) . . . . ?
C16 C17 C18 O3 59.2(7) . . . . ?
C13 N3 N4 N5 2.3(6) . . . . ?
N4 N3 C13 N6 -0.9(6) . . . . ?
N4 N3 C13 C14 177.6(5) . . . . ?
N4 N5 N6 C13 2.3(6) . . . . ?
C8 C7 C6 N1 177.4(4) . . . . ?
C8 C7 C6 C5 -3.2(7) . . . . ?
C8 C9 C11 C12 -1.5(8) . . . . ?
C12 N2 C7 C6 178.5(4) . . . . ?
C12 N2 C7 C8 -0.1(7) . . . . ?
C10 C9 C11 C12 -179.8(5) . . . . ?
